data_1523984
loop_
_publ_author_name
'Andersson, Y.'
'Pramatus, S.'
'Rundqvist, S.'

_publ_section_title
;
 Crystal structure refinement of alpha-Ta3 P
;
_journal_name_full 'Acta Chemica Scandinavica, Series A: (28,1974-)'
_journal_page_first 811
_journal_page_last 813
_journal_volume 32
_journal_year 1978
_chemical_formula_sum 'P Ta3'
_chemical_name_systematic 'Ta3 P'
_space_group_IT_number 86
_symmetry_space_group_name_Hall '-P 4bc'
_symmetry_space_group_name_H-M 'P 42/n :2'
_cell_angle_alpha 90
_cell_angle_beta 90
_cell_angle_gamma 90
_cell_formula_units_Z 8
_cell_length_a 10.155
_cell_length_b 10.155
_cell_length_c 5.0128
_cell_volume 516.940
_citation_journal_id_ASTM ACAPCT
_cod_data_source_file Andersson_ACAPCT_1978_574.cif
_cod_data_source_block P1Ta3
_cod_original_cell_volume 516.9401
_cod_original_formula_sum 'P1 Ta3'
_cod_database_code 1523984

loop_
_symmetry_equiv_pos_as_xyz
x,y,z
-y,x+1/2,z+1/2
-x+1/2,-y+1/2,z
y+1/2,-x,z+1/2
-x,-y,-z
y,-x-1/2,-z-1/2
x-1/2,y-1/2,-z
-y-1/2,x,-z-1/2

loop_
_atom_site_label
_atom_site_type_symbol
_atom_site_fract_x
_atom_site_fract_y
_atom_site_fract_z
_atom_site_occupancy
_atom_site_U_iso_or_equiv
Ta1 Ta+1 0.15898 0.65557 0.7435 1 0.0
Ta3 Ta+1 0.05257 0.54548 0.2474 1 0.0
P1 P-3 0.042 0.2583 0.0064 1 0.0
Ta2 Ta+1 0.10483 0.25374 0.5044 1 0.0
